data_7242534
loop_
_publ_author_name
'Pan, Zhentao'
'Shi, Shuaijun'
'Yang, Xuancheng'
'Xiao, Xuqiong'
'Zhang, Wangqin'
'Wang, Shiliang'
'Ma, Yongmin'

_publ_section_title
;
 Eco-friendly construction of spiroquinazolin-2-(thi)ones and
 quinolin-(thio)ureas via Fe(iii)-catalyzed multi-component domino double
 [4 + 2] annulations
;
_journal_issue 8
_journal_name_full 'Green Chemistry'
_journal_page_first 2944
_journal_page_last 2949
_journal_paper_doi 10.1039/D1GC00889G
_journal_volume 23
_journal_year 2021
_chemical_formula_moiety 'C23 H14 N3 O S'
_chemical_formula_sum 'C23 H14 N3 O S'
_chemical_formula_weight 380.43
_space_group_crystal_system triclinic
_space_group_IT_number 2
_space_group_name_Hall '-P 1'
_space_group_name_H-M_alt 'P -1'
_atom_sites_solution_hydrogens geom
_atom_sites_solution_primary dual
_audit_creation_date 2021-01-25
_audit_creation_method
;
Olex2 1.3
(compiled 2020.02.04 svn.rd84adfe8 for OlexSys, GUI svn.r6032)
;
_audit_update_record
;
2021-02-05 deposited with the CCDC.	2021-03-24 downloaded from the CCDC.
;
_cell_angle_alpha 98.57(3)
_cell_angle_beta 95.81(3)
_cell_angle_gamma 92.80(3)
_cell_formula_units_Z 8
_cell_length_a 13.632(18)
_cell_length_b 13.694(18)
_cell_length_c 22.48(3)
_cell_measurement_reflns_used 2462
_cell_measurement_temperature 296.15
_cell_measurement_theta_max 19.47
_cell_measurement_theta_min 2.19
_cell_volume 4120(9)
_computing_cell_refinement 'SAINT V8.38A (Bruker, 2018)'
_computing_data_reduction 'SAINT V8.38A (Bruker, 2018)'
_computing_molecular_graphics 'Olex2 1.3 (Dolomanov et al., 2009)'
_computing_publication_material 'Olex2 1.3 (Dolomanov et al., 2009)'
_computing_structure_refinement 'XL  (Sheldrick, 2008)'
_computing_structure_solution 'SHELXT 2014/5 (Sheldrick, 2014)'
_diffrn_ambient_temperature 296.15
_diffrn_measured_fraction_theta_full 0.968
_diffrn_measured_fraction_theta_max 0.832
_diffrn_measurement_device_type 'Bruker APEX-II CCD'
_diffrn_measurement_method '\f and \w scans'
_diffrn_radiation_type MoK\a
_diffrn_radiation_wavelength 0.71073
_diffrn_reflns_av_R_equivalents 0.0901
_diffrn_reflns_av_unetI/netI 0.1918
_diffrn_reflns_Laue_measured_fraction_full 0.968
_diffrn_reflns_Laue_measured_fraction_max 0.832
_diffrn_reflns_limit_h_max 17
_diffrn_reflns_limit_h_min -18
_diffrn_reflns_limit_k_max 19
_diffrn_reflns_limit_k_min -18
_diffrn_reflns_limit_l_max 27
_diffrn_reflns_limit_l_min -31
_diffrn_reflns_number 39197
_diffrn_reflns_point_group_measured_fraction_full 0.968
_diffrn_reflns_point_group_measured_fraction_max 0.832
_diffrn_reflns_theta_full 25.242
_diffrn_reflns_theta_max 30.575
_diffrn_reflns_theta_min 1.640
_diffrn_source_current 30.0
_diffrn_source_power 1.35
_diffrn_source_voltage 45.0
_diffrn_standards_number 0
_exptl_absorpt_coefficient_mu 0.174
_exptl_absorpt_correction_T_max 1.0000
_exptl_absorpt_correction_T_min 0.8966
_exptl_absorpt_correction_type multi-scan
_exptl_absorpt_process_details
;
SADABS-2016/2 (Bruker,2016/2) was used for absorption correction.
wR2(int) was 0.0597 before and 0.0531 after correction.
The Ratio of minimum to maximum transmission is 0.8966.
The \l/2 correction factor is 0.00150.
;
_exptl_crystal_colour colourless
_exptl_crystal_colour_primary colourless
_exptl_crystal_density_diffrn 1.227
_exptl_crystal_description block
_exptl_crystal_F_000 1576
_exptl_crystal_size_max 0.15
_exptl_crystal_size_mid 0.15
_exptl_crystal_size_min 0.1
_refine_diff_density_max 0.376
_refine_diff_density_min -0.324
_refine_diff_density_rms 0.058
_refine_ls_extinction_method none
_refine_ls_goodness_of_fit_ref 0.921
_refine_ls_hydrogen_treatment constr
_refine_ls_matrix_type full
_refine_ls_number_parameters 985
_refine_ls_number_reflns 21066
_refine_ls_number_restraints 936
_refine_ls_restrained_S_all 0.915
_refine_ls_R_factor_all 0.2273
_refine_ls_R_factor_gt 0.0746
_refine_ls_shift/su_max 0.000
_refine_ls_shift/su_mean 0.000
_refine_ls_structure_factor_coef Fsqd
_refine_ls_weighting_details 'w=1/[\s^2^(Fo^2^)+(0.0818P)^2^] where P=(Fo^2^+2Fc^2^)/3'
_refine_ls_weighting_scheme calc
_refine_ls_wR_factor_gt 0.1651
_refine_ls_wR_factor_ref 0.2275
_reflns_Friedel_coverage 0.000
_reflns_number_gt 6894
_reflns_number_total 21066
_reflns_threshold_expression 'I > 2\s(I)'
_cod_data_source_file d1gc00889g2.cif
_cod_data_source_block mo210122a_sq
_cod_depositor_comments 'Adding full bibliography for 7242532--7242534.cif.'
_cod_database_code 7242534
_shelx_shelxl_version_number 2014/7
_shelx_space_group_comment
;
The symmetry employed for this shelxl refinement is uniquely defined
by the following loop, which should always be used as a source of
symmetry information in preference to the above space-group names.
They are only intended as comments.
;
_shelx_estimated_absorpt_t_max 0.983
_shelx_estimated_absorpt_t_min 0.974
_olex2_refinement_description
;
1. Fixed Uiso
 At 1.2 times of:
  All C(H) groups
2. Rigid body (RIGU) restrains
 All non-hydrogen atoms
 with sigma for 1-2 distances of 0.004 and sigma for 1-3 distances of 0.004
3.a Aromatic/amide H refined with riding coordinates:
 C4(H4), C5(H5), C6(H6), C7(H7), C10(H10), C11(H11), C12(H12), C13(H13),
 C16(H16), C17(H17), C19(H19), C20(H20), C21(H21), C22(H22), C26(H26), C27(H27),
  C28(H28), C29(H29), C33(H33), C34(H34), C35(H35), C36(H36), C39(H39),
 C40(H40), C42(H42), C43(H43), C41(H41), C039(H039), C47(H47), C48(H48),
 C49(H49), C50(H50), C54(H54), C55(H55), C56(H56), C57(H57), C60(H60), C61(H61),
  C64(H64), C65(H65), C66(H66), C67(H67), C033(H033), C70(H70), C71(H71),
 C72(H72), C73(H73), C77(H77), C78(H78), C79(H79), C82(H82), C83(H83), C87(H87),
  C88(H88), C85(H85), C86(H86)
3.b Fitted hexagon refined as free rotating group:
 C42(C43,C44,C02V,C41,C039), C87(C88,C89,C84,C85,C86)
;
_platon_squeeze_void_probe_radius 1.20
_olex2_submission_special_instructions 'No special instructions were received'

loop_
_space_group_symop_operation_xyz
'x, y, z'
'-x, -y, -z'

loop_
_atom_site_label
_atom_site_type_symbol
_atom_site_fract_x
_atom_site_fract_y
_atom_site_fract_z
_atom_site_U_iso_or_equiv
_atom_site_adp_type
_atom_site_occupancy
_atom_site_site_symmetry_order
_atom_site_calc_flag
_atom_site_refinement_flags_posn
_atom_site_refinement_flags_adp
_atom_site_refinement_flags_occupancy
_atom_site_disorder_assembly
_atom_site_disorder_group
S1 S 0.67496(9) 0.85902(11) -0.09287(5) 0.0590(4) Uani 1 1 d . U . . .
O1 O 1.0071(2) 0.8700(2) 0.01767(12) 0.0482(8) Uani 1 1 d . U . . .
N1 N 0.7141(2) 0.8705(2) 0.02525(14) 0.0398(8) Uani 1 1 d . U . . .
N2 N 0.8518(2) 0.8562(2) -0.02980(13) 0.0342(8) Uani 1 1 d . U . . .
N3 N 0.8956(2) 0.6595(2) -0.02221(16) 0.0443(9) Uani 1 1 d . U . . .
C1 C 0.7504(3) 0.8623(3) -0.02970(18) 0.0385(10) Uani 1 1 d . U . . .
C2 C 0.9188(3) 0.8648(3) 0.02277(18) 0.0394(10) Uani 1 1 d . U . . .
C3 C 0.8742(3) 0.8649(3) 0.07960(17) 0.0360(9) Uani 1 1 d . U . . .
C4 C 0.9326(3) 0.8589(3) 0.13346(17) 0.0457(11) Uani 1 1 d . U . . .
H4 H 1.0009 0.8580 0.1343 0.055 Uiso 1 1 calc R U . . .
C5 C 0.8880(3) 0.8544(3) 0.1853(2) 0.0525(12) Uani 1 1 d . U . . .
H5 H 0.9265 0.8500 0.2212 0.063 Uiso 1 1 calc R U . . .
C6 C 0.7867(3) 0.8564(3) 0.18454(19) 0.0489(11) Uani 1 1 d . U . . .
H6 H 0.7581 0.8529 0.2201 0.059 Uiso 1 1 calc R U . . .
C7 C 0.7274(3) 0.8635(3) 0.13248(17) 0.0436(10) Uani 1 1 d . U . . .
H7 H 0.6594 0.8666 0.1325 0.052 Uiso 1 1 calc R U . . .
C8 C 0.7721(3) 0.8660(3) 0.07944(17) 0.0360(9) Uani 1 1 d . U . . .
C9 C 0.8924(3) 0.8334(3) -0.08834(17) 0.0394(10) Uani 1 1 d . U . . .
C10 C 0.9200(3) 0.9104(3) -0.11735(19) 0.0473(11) Uani 1 1 d . U . . .
H10 H 0.9125 0.9754 -0.1004 0.057 Uiso 1 1 calc R U . . .
C11 C 0.9597(3) 0.8898(4) -0.17271(19) 0.0539(12) Uani 1 1 d . U . . .
H11 H 0.9782 0.9411 -0.1929 0.065 Uiso 1 1 calc R U . . .
C12 C 0.9711(3) 0.7929(4) -0.1971(2) 0.0585(13) Uani 1 1 d . U . . .
H12 H 0.9979 0.7795 -0.2337 0.070 Uiso 1 1 calc R U . . .
C13 C 0.9438(3) 0.7160(4) -0.16832(19) 0.0518(12) Uani 1 1 d . U . . .
H13 H 0.9515 0.6512 -0.1857 0.062 Uiso 1 1 calc R U . . .
C14 C 0.9040(3) 0.7348(3) -0.11224(18) 0.0410(10) Uani 1 1 d . U . . .
C15 C 0.8791(3) 0.6472(3) -0.08138(19) 0.0441(10) Uani 1 1 d . U . . .
C16 C 0.8471(3) 0.5553(3) -0.1177(2) 0.0563(12) Uani 1 1 d . U . . .
H16 H 0.8320 0.5510 -0.1593 0.068 Uiso 1 1 calc R U . . .
C17 C 0.8387(4) 0.4726(4) -0.0902(2) 0.0603(13) Uani 1 1 d . U . . .
H17 H 0.8188 0.4112 -0.1131 0.072 Uiso 1 1 calc R U . . .
C18 C 0.8607(3) 0.4818(3) -0.0272(2) 0.0539(12) Uani 1 1 d . U . . .
C19 C 0.8573(4) 0.3996(4) 0.0048(3) 0.0676(14) Uani 1 1 d . U . . .
H19 H 0.8400 0.3363 -0.0162 0.081 Uiso 1 1 calc R U . . .
C20 C 0.8796(4) 0.4134(4) 0.0668(3) 0.0773(16) Uani 1 1 d . U . . .
H20 H 0.8789 0.3594 0.0875 0.093 Uiso 1 1 calc R U . . .
C21 C 0.9031(4) 0.5090(4) 0.0985(3) 0.0790(16) Uani 1 1 d . U . . .
H21 H 0.9170 0.5182 0.1404 0.095 Uiso 1 1 calc R U . . .
C22 C 0.9058(4) 0.5882(4) 0.0692(2) 0.0629(14) Uani 1 1 d . U . . .
H22 H 0.9205 0.6511 0.0913 0.076 Uiso 1 1 calc R U . . .
C23 C 0.8869(3) 0.5772(3) 0.0059(2) 0.0493(11) Uani 1 1 d . U . . .
S2 S 0.21670(9) 0.84974(11) 0.15590(5) 0.0624(4) Uani 1 1 d . U . . .
O2 O 0.5117(2) 0.8815(2) 0.04680(13) 0.0575(9) Uani 1 1 d . U . . .
N4 N 0.2160(2) 0.8634(2) 0.04023(14) 0.0403(8) Uani 1 1 d . U . . .
N5 N 0.3720(2) 0.8657(2) 0.09302(14) 0.0402(8) Uani 1 1 d . U . . .
N6 N 0.4188(3) 0.6707(3) 0.0689(2) 0.0613(11) Uani 1 1 d . U . . .
C24 C 0.2701(3) 0.8602(3) 0.09391(18) 0.0390(10) Uani 1 1 d . U . . .
C25 C 0.2564(3) 0.8676(3) -0.01466(18) 0.0373(9) Uani 1 1 d . U . . .
C26 C 0.1952(3) 0.8684(3) -0.06736(19) 0.0483(11) Uani 1 1 d . U . . .
H26 H 0.1269 0.8658 -0.0672 0.058 Uiso 1 1 calc R U . . .
C27 C 0.2372(3) 0.8732(3) -0.12064(19) 0.0540(12) Uani 1 1 d . U . . .
H27 H 0.1963 0.8737 -0.1563 0.065 Uiso 1 1 calc R U . . .
C28 C 0.3393(4) 0.8774(4) -0.1220(2) 0.0606(13) Uani 1 1 d . U . . .
H28 H 0.3661 0.8793 -0.1583 0.073 Uiso 1 1 calc R U . . .
C29 C 0.4000(3) 0.8785(4) -0.06919(19) 0.0540(12) Uani 1 1 d . U . . .
H29 H 0.4683 0.8828 -0.0694 0.065 Uiso 1 1 calc R U . . .
C30 C 0.3586(3) 0.8731(3) -0.01474(18) 0.0386(10) Uani 1 1 d . U . . .
C31 C 0.4220(3) 0.8742(3) 0.04168(18) 0.0424(10) Uani 1 1 d . U . . .
C32 C 0.4335(3) 0.8633(4) 0.14946(18) 0.0453(10) Uani 1 1 d . U . . .
C33 C 0.4605(3) 0.9553(4) 0.18483(19) 0.0568(12) Uani 1 1 d . U . . .
H33 H 0.4390 1.0128 0.1719 0.068 Uiso 1 1 calc R U . . .
C34 C 0.5515(4) 0.8732(5) 0.2556(2) 0.0691(15) Uani 1 1 d . U . . .
H34 H 0.5916 0.8757 0.2919 0.083 Uiso 1 1 calc R U . . .
C35 C 0.5194(4) 0.9604(5) 0.2390(2) 0.0743(15) Uani 1 1 d . U . . .
H35 H 0.5369 1.0208 0.2636 0.089 Uiso 1 1 calc R U . . .
C36 C 0.5266(4) 0.7840(4) 0.2207(2) 0.0685(14) Uani 1 1 d . U . . .
H36 H 0.5506 0.7274 0.2336 0.082 Uiso 1 1 calc R U . . .
C37 C 0.4659(3) 0.7747(4) 0.1658(2) 0.0556(12) Uani 1 1 d . U . . .
C38 C 0.4385(4) 0.6756(4) 0.1285(3) 0.0654(13) Uani 1 1 d . U . . .
C39 C 0.4365(4) 0.5886(4) 0.1569(3) 0.0894(18) Uani 1 1 d . U . . .
H39 H 0.4495 0.5933 0.1987 0.107 Uiso 1 1 calc R U . . .
C40 C 0.4150(5) 0.4985(5) 0.1213(4) 0.104(2) Uani 1 1 d . U . . .
H40 H 0.4139 0.4416 0.1393 0.125 Uiso 1 1 calc R U . . .
C42 C 0.3539(3) 0.4821(4) -0.06542(18) 0.116(2) Uani 1 1 d G U . . .
H42 H 0.3401 0.4795 -0.1070 0.139 Uiso 1 1 calc R U . . .
C43 C 0.3760(3) 0.5728(3) -0.0284(2) 0.0925(18) Uani 1 1 d G U . . .
H43 H 0.3770 0.6309 -0.0452 0.111 Uiso 1 1 calc R U . . .
C44 C 0.3965(3) 0.5767(2) 0.0338(2) 0.0725(15) Uani 1 1 d G U . . .
C02V C 0.3949(3) 0.4899(3) 0.05894(19) 0.0936(18) Uani 1 1 d G U . . .
C41 C 0.3728(3) 0.3992(2) 0.0219(3) 0.120(2) Uani 1 1 d G U . . .
H41 H 0.3718 0.3411 0.0387 0.145 Uiso 1 1 calc R U . . .
C039 C 0.3523(3) 0.3953(3) -0.0403(3) 0.128(3) Uani 1 1 d G U . . .
H039 H 0.3375 0.3346 -0.0651 0.154 Uiso 1 1 calc R U . . .
S3 S 0.09541(11) 0.66811(9) 0.42058(5) 0.0591(4) Uani 1 1 d . U . . .
O3 O 0.1575(2) 1.0122(2) 0.52830(13) 0.0520(8) Uani 1 1 d . U . . .
N7 N 0.1473(3) 0.7203(2) 0.53741(14) 0.0433(9) Uani 1 1 d . U . . .
N8 N 0.1380(2) 0.8519(2) 0.48115(14) 0.0375(8) Uani 1 1 d . U . . .
N9 N 0.3378(3) 0.8905(3) 0.47947(17) 0.0573(10) Uani 1 1 d . U . . .
C45 C 0.1288(3) 0.7501(3) 0.48285(18) 0.0395(10) Uani 1 1 d . U . . .
C46 C 0.1747(3) 0.7847(3) 0.59073(18) 0.0399(10) Uani 1 1 d . U . . .
C47 C 0.1963(4) 0.7487(3) 0.6445(2) 0.0563(13) Uani 1 1 d . U . . .
H47 H 0.1931 0.6808 0.6449 0.068 Uiso 1 1 calc R U . . .
C48 C 0.2225(4) 0.8134(3) 0.6973(2) 0.0638(14) Uani 1 1 d . U . . .
H48 H 0.2371 0.7889 0.7334 0.077 Uiso 1 1 calc R U . . .
C49 C 0.2274(4) 0.9151(4) 0.6975(2) 0.0649(14) Uani 1 1 d . U . . .
H49 H 0.2445 0.9581 0.7336 0.078 Uiso 1 1 calc R U . . .
C50 C 0.2073(3) 0.9519(3) 0.64500(19) 0.0522(12) Uani 1 1 d . U . . .
H50 H 0.2117 1.0199 0.6451 0.063 Uiso 1 1 calc R U . . .
C51 C 0.1796(3) 0.8870(3) 0.59040(18) 0.0405(10) Uani 1 1 d . U . . .
C52 C 0.1589(3) 0.9242(3) 0.53363(18) 0.0401(10) Uani 1 1 d . U . . .
C53 C 0.1343(3) 0.8858(3) 0.42251(18) 0.0400(10) Uani 1 1 d . U . . .
C54 C 0.0458(3) 0.9112(3) 0.39764(19) 0.0476(11) Uani 1 1 d . U . . .
H54 H -0.0096 0.9078 0.4184 0.057 Uiso 1 1 calc R U . . .
C55 C 0.0380(4) 0.9420(3) 0.3414(2) 0.0604(13) Uani 1 1 d . U . . .
H55 H -0.0224 0.9599 0.3246 0.072 Uiso 1 1 calc R U . . .
C56 C 0.2095(4) 0.9188(4) 0.3359(2) 0.0602(13) Uani 1 1 d . U . . .
H56 H 0.2642 0.9202 0.3144 0.072 Uiso 1 1 calc R U . . .
C57 C 0.1209(4) 0.9461(4) 0.3101(2) 0.0624(13) Uani 1 1 d . U . . .
H57 H 0.1165 0.9669 0.2725 0.075 Uiso 1 1 calc R U . . .
C58 C 0.2204(3) 0.8889(3) 0.39314(19) 0.0444(10) Uani 1 1 d . U . . .
C59 C 0.3182(3) 0.8675(3) 0.4190(2) 0.0510(11) Uani 1 1 d . U . . .
C60 C 0.3905(4) 0.8313(4) 0.3814(2) 0.0649(14) Uani 1 1 d . U . . .
H60 H 0.3736 0.8125 0.3400 0.078 Uiso 1 1 calc R U . . .
C61 C 0.4852(4) 0.8245(4) 0.4066(2) 0.0693(14) Uani 1 1 d . U . . .
H61 H 0.5331 0.8002 0.3826 0.083 Uiso 1 1 calc R U . . .
C62 C 0.5091(4) 0.8547(4) 0.4694(2) 0.0666(14) Uani 1 1 d . U . . .
C63 C 0.4325(4) 0.8845(4) 0.5047(2) 0.0599(13) Uani 1 1 d . U . . .
C64 C 0.6244(5) 0.8829(5) 0.5598(3) 0.0916(19) Uani 1 1 d . U . . .
H64 H 0.6885 0.8833 0.5785 0.110 Uiso 1 1 calc R U . . .
C65 C 0.5478(5) 0.9118(4) 0.5949(3) 0.0881(18) Uani 1 1 d . U . . .
H65 H 0.5614 0.9301 0.6365 0.106 Uiso 1 1 calc R U . . .
C66 C 0.4535(4) 0.9130(4) 0.5678(2) 0.0754(16) Uani 1 1 d . U . . .
H66 H 0.4032 0.9326 0.5910 0.091 Uiso 1 1 calc R U . . .
C67 C 0.6056(4) 0.8544(4) 0.4989(3) 0.0839(17) Uani 1 1 d . U . . .
H67 H 0.6569 0.8345 0.4765 0.101 Uiso 1 1 calc R U . . .
S4 S 0.23572(12) 0.24092(9) 0.66636(6) 0.0691(4) Uani 1 1 d . U . . .
O4 O 0.1488(2) 0.5206(2) 0.55949(14) 0.0619(9) Uani 1 1 d . U . . .
N10 N 0.1653(3) 0.2266(2) 0.55207(16) 0.0433(9) Uani 1 1 d . U . . .
N11 N 0.1860(3) 0.3873(2) 0.60444(15) 0.0452(9) Uani 1 1 d . U . . .
N12 N 0.3742(3) 0.4276(3) 0.57397(19) 0.0670(11) Uani 1 1 d . U . . .
C033 C 0.2750(7) 0.5868(5) 0.7644(3) 0.099(2) Uani 1 1 d . U . . .
H033 H 0.2946 0.6311 0.7996 0.119 Uiso 1 1 calc R U . . .
C68 C 0.1937(3) 0.2857(3) 0.6045(2) 0.0448(11) Uani 1 1 d . U . . .
C69 C 0.1322(3) 0.2597(3) 0.49822(19) 0.0408(10) Uani 1 1 d . U . . .
C70 C 0.1071(3) 0.1925(3) 0.4450(2) 0.0507(12) Uani 1 1 d . U . . .
H70 H 0.1122 0.1250 0.4450 0.061 Uiso 1 1 calc R U . . .
C71 C 0.0749(4) 0.2270(4) 0.3930(2) 0.0617(14) Uani 1 1 d . U . . .
H71 H 0.0578 0.1826 0.3575 0.074 Uiso 1 1 calc R U . . .
C72 C 0.0673(4) 0.3283(4) 0.3925(2) 0.0697(15) Uani 1 1 d . U . . .
H72 H 0.0451 0.3507 0.3567 0.084 Uiso 1 1 calc R U . . .
C73 C 0.0925(4) 0.3952(3) 0.4446(2) 0.0609(13) Uani 1 1 d . U . . .
H73 H 0.0872 0.4625 0.4440 0.073 Uiso 1 1 calc R U . . .
C74 C 0.1262(3) 0.3616(3) 0.49871(19) 0.0433(10) Uani 1 1 d . U . . .
C75 C 0.1528(3) 0.4294(3) 0.5539(2) 0.0451(11) Uani 1 1 d . U . . .
C76 C 0.2214(4) 0.4560(3) 0.6601(2) 0.0532(12) Uani 1 1 d . U . . .
C77 C 0.1502(5) 0.4887(4) 0.6982(2) 0.0769(16) Uani 1 1 d . U . . .
H77 H 0.0843 0.4663 0.6880 0.092 Uiso 1 1 calc R U . . .
C78 C 0.1782(6) 0.5545(4) 0.7510(3) 0.098(2) Uani 1 1 d . U . . .
H78 H 0.1318 0.5760 0.7768 0.117 Uiso 1 1 calc R U . . .
C79 C 0.3458(5) 0.5545(4) 0.7257(2) 0.0859(18) Uani 1 1 d . U . . .
H79 H 0.4113 0.5783 0.7360 0.103 Uiso 1 1 calc R U . . .
C80 C 0.3206(4) 0.4874(3) 0.6720(2) 0.0587(12) Uani 1 1 d . U . . .
C81 C 0.3970(4) 0.4544(4) 0.6339(2) 0.0664(13) Uani 1 1 d . U . . .
C82 C 0.4978(5) 0.4529(4) 0.6597(3) 0.0923(18) Uani 1 1 d . U . . .
H82 H 0.5145 0.4689 0.7013 0.111 Uiso 1 1 calc R U . . .
C83 C 0.5684(5) 0.4278(5) 0.6225(3) 0.101(2) Uani 1 1 d . U . . .
H83 H 0.6334 0.4273 0.6395 0.122 Uiso 1 1 calc R U . . .
C87 C 0.4907(4) 0.3486(3) 0.43559(15) 0.110(2) Uani 1 1 d G U . . .
H87 H 0.4720 0.3306 0.3943 0.132 Uiso 1 1 calc R U . . .
C88 C 0.4199(3) 0.3745(3) 0.47443(19) 0.0863(17) Uani 1 1 d G U . . .
H88 H 0.3539 0.3739 0.4591 0.104 Uiso 1 1 calc R U . . .
C89 C 0.4478(3) 0.4014(3) 0.53614(18) 0.0744(15) Uani 1 1 d G U . . .
C84 C 0.5465(3) 0.4023(3) 0.55902(17) 0.0922(18) Uani 1 1 d G U . . .
C85 C 0.6173(2) 0.3764(3) 0.5202(3) 0.115(2) Uani 1 1 d G U . . .
H85 H 0.6834 0.3770 0.5355 0.138 Uiso 1 1 calc R U . . .
C86 C 0.5894(3) 0.3495(3) 0.4585(2) 0.124(3) Uani 1 1 d G U . . .
H86 H 0.6368 0.3321 0.4325 0.149 Uiso 1 1 calc R U . . .

loop_
_atom_site_aniso_label
_atom_site_aniso_U_11
_atom_site_aniso_U_22
_atom_site_aniso_U_33
_atom_site_aniso_U_23
_atom_site_aniso_U_13
_atom_site_aniso_U_12
S1 0.0359(7) 0.1000(10) 0.0428(7) 0.0184(7) -0.0021(6) 0.0129(7)
O1 0.0264(17) 0.070(2) 0.0465(17) 0.0062(15) 0.0021(14) 0.0002(14)
N1 0.036(2) 0.052(2) 0.0323(17) 0.0073(16) 0.0034(15) 0.0057(16)
N2 0.0289(19) 0.0414(19) 0.0308(17) 0.0021(14) 0.0016(14) 0.0017(14)
N3 0.041(2) 0.044(2) 0.048(2) 0.0067(17) 0.0063(17) 0.0010(16)
C1 0.031(2) 0.044(2) 0.039(2) 0.0051(19) -0.0007(18) 0.0048(18)
C2 0.033(2) 0.043(2) 0.041(2) 0.0047(19) 0.0020(18) 0.0016(19)
C3 0.032(2) 0.040(2) 0.034(2) 0.0017(18) 0.0043(17) 0.0011(18)
C4 0.034(3) 0.063(3) 0.037(2) 0.005(2) -0.0030(19) 0.001(2)
C5 0.046(3) 0.069(3) 0.040(2) 0.005(2) -0.002(2) 0.002(2)
C6 0.051(3) 0.057(3) 0.040(2) 0.011(2) 0.008(2) -0.001(2)
C7 0.040(3) 0.056(3) 0.037(2) 0.010(2) 0.0078(19) 0.002(2)
C8 0.032(2) 0.039(2) 0.036(2) 0.0035(18) 0.0010(17) 0.0012(18)
C9 0.032(2) 0.050(2) 0.035(2) 0.0042(18) 0.0023(18) 0.0006(19)
C10 0.041(3) 0.057(3) 0.047(2) 0.016(2) 0.009(2) 0.004(2)
C11 0.049(3) 0.072(3) 0.045(3) 0.023(2) 0.010(2) -0.004(2)
C12 0.056(3) 0.084(3) 0.036(2) 0.011(2) 0.007(2) 0.001(3)
C13 0.055(3) 0.057(3) 0.043(2) 0.004(2) 0.008(2) 0.003(2)
C14 0.032(2) 0.051(2) 0.038(2) 0.0035(18) 0.0011(18) 0.0026(18)
C15 0.039(3) 0.048(2) 0.044(2) 0.0029(19) 0.006(2) 0.002(2)
C16 0.058(3) 0.056(3) 0.051(3) -0.001(2) 0.004(2) 0.002(2)
C17 0.061(3) 0.050(3) 0.067(3) -0.002(2) 0.009(3) -0.003(2)
C18 0.044(3) 0.049(3) 0.070(3) 0.012(2) 0.010(2) 0.001(2)
C19 0.055(3) 0.051(3) 0.100(4) 0.025(3) 0.007(3) -0.005(2)
C20 0.067(4) 0.076(3) 0.098(4) 0.045(3) 0.005(3) 0.002(3)
C21 0.080(4) 0.084(4) 0.077(4) 0.038(3) 0.000(3) -0.007(3)
C22 0.067(4) 0.064(3) 0.060(3) 0.022(2) 0.002(3) -0.008(3)
C23 0.049(3) 0.044(2) 0.056(3) 0.012(2) 0.009(2) 0.001(2)
S2 0.0402(8) 0.1024(11) 0.0519(7) 0.0293(7) 0.0135(6) 0.0076(7)
O2 0.0247(18) 0.094(3) 0.0568(19) 0.0238(18) 0.0034(15) 0.0012(16)
N4 0.034(2) 0.052(2) 0.0370(18) 0.0127(16) 0.0019(15) 0.0026(16)
N5 0.0292(19) 0.056(2) 0.0375(18) 0.0143(16) 0.0006(15) 0.0057(16)
N6 0.044(3) 0.059(2) 0.085(3) 0.020(2) 0.013(2) 0.0092(19)
C24 0.034(2) 0.042(2) 0.041(2) 0.0089(19) 0.0032(18) 0.0026(18)
C25 0.030(2) 0.042(2) 0.040(2) 0.0059(18) 0.0018(17) 0.0036(18)
C26 0.031(3) 0.068(3) 0.046(2) 0.013(2) 0.0001(19) -0.003(2)
C27 0.043(3) 0.078(3) 0.040(2) 0.013(2) -0.003(2) -0.006(2)
C28 0.044(3) 0.096(4) 0.043(3) 0.013(3) 0.008(2) -0.005(3)
C29 0.034(3) 0.083(4) 0.047(2) 0.018(2) 0.006(2) -0.001(2)
C30 0.030(2) 0.047(2) 0.041(2) 0.0122(19) 0.0033(17) 0.0016(18)
C31 0.034(2) 0.052(3) 0.044(2) 0.013(2) 0.0067(19) 0.005(2)
C32 0.031(2) 0.070(3) 0.039(2) 0.018(2) 0.0050(18) 0.008(2)
C33 0.048(3) 0.075(3) 0.046(3) 0.011(2) -0.005(2) 0.008(2)
C34 0.053(3) 0.116(4) 0.041(3) 0.022(3) 0.000(2) 0.013(3)
C35 0.060(4) 0.109(4) 0.050(3) 0.006(3) -0.002(3) 0.010(3)
C36 0.053(3) 0.100(4) 0.062(3) 0.042(3) 0.005(3) 0.018(3)
C37 0.039(3) 0.075(3) 0.060(3) 0.030(2) 0.006(2) 0.010(2)
C38 0.044(3) 0.069(3) 0.092(3) 0.035(3) 0.013(3) 0.010(2)
C39 0.079(4) 0.082(4) 0.122(5) 0.056(3) 0.021(4) 0.010(3)
C40 0.076(5) 0.068(4) 0.179(5) 0.043(4) 0.029(4) 0.005(3)
C42 0.063(4) 0.100(4) 0.169(6) -0.036(4) 0.023(4) -0.004(4)
C43 0.062(4) 0.085(4) 0.125(4) -0.007(3) 0.018(4) 0.005(3)
C44 0.040(3) 0.059(3) 0.120(4) 0.009(3) 0.021(3) 0.006(2)
C02V 0.050(4) 0.061(3) 0.173(5) 0.020(3) 0.026(4) 0.002(3)
C41 0.061(4) 0.071(4) 0.225(7) 0.002(4) 0.032(5) -0.012(3)
C039 0.066(5) 0.090(5) 0.214(7) -0.028(5) 0.032(5) -0.006(4)
S3 0.0890(10) 0.0388(6) 0.0467(7) 0.0010(5) 0.0084(7) -0.0070(6)
O3 0.068(2) 0.0306(15) 0.0583(19) 0.0113(14) 0.0068(16) 0.0021(14)
N7 0.058(2) 0.0370(19) 0.0364(18) 0.0068(15) 0.0092(17) 0.0038(17)
N8 0.040(2) 0.0319(17) 0.0413(18) 0.0088(14) 0.0044(16) -0.0011(15)
N9 0.043(2) 0.073(3) 0.060(2) 0.022(2) 0.0081(19) 0.0028(19)
C45 0.047(3) 0.032(2) 0.040(2) 0.0046(17) 0.0106(19) 0.0020(18)
C46 0.046(3) 0.034(2) 0.042(2) 0.0093(17) 0.0103(19) 0.0036(19)
C47 0.083(4) 0.037(2) 0.048(2) 0.007(2) 0.003(2) 0.002(2)
C48 0.095(4) 0.050(3) 0.044(3) 0.008(2) -0.005(3) 0.004(3)
C49 0.094(4) 0.049(3) 0.046(3) -0.002(2) -0.003(3) 0.002(3)
C50 0.063(3) 0.040(2) 0.050(2) 0.002(2) 0.004(2) -0.001(2)
C51 0.041(3) 0.039(2) 0.043(2) 0.0073(18) 0.0080(19) 0.0024(18)
C52 0.043(3) 0.034(2) 0.046(2) 0.0075(18) 0.0118(19) 0.0040(18)
C53 0.043(3) 0.038(2) 0.041(2) 0.0119(19) 0.0031(19) -0.0011(19)
C54 0.047(3) 0.042(3) 0.052(3) 0.008(2) 0.003(2) -0.001(2)
C55 0.063(3) 0.060(3) 0.057(3) 0.011(2) -0.004(2) 0.007(3)
C56 0.056(3) 0.075(3) 0.052(3) 0.022(3) 0.006(2) -0.005(3)
C57 0.069(3) 0.069(3) 0.051(3) 0.023(3) -0.006(2) 0.000(3)
C58 0.044(2) 0.049(3) 0.042(2) 0.015(2) 0.0030(19) -0.002(2)
C59 0.045(3) 0.062(3) 0.050(2) 0.021(2) 0.011(2) -0.001(2)
C60 0.060(3) 0.081(4) 0.061(3) 0.023(3) 0.018(2) 0.010(3)
C61 0.054(3) 0.088(4) 0.074(3) 0.024(3) 0.024(3) 0.011(3)
C62 0.048(3) 0.079(4) 0.079(3) 0.025(3) 0.015(2) 0.009(3)
C63 0.042(3) 0.080(4) 0.063(3) 0.023(3) 0.012(2) 0.010(2)
C64 0.054(4) 0.099(5) 0.119(4) 0.021(4) -0.013(3) 0.007(3)
C65 0.066(4) 0.099(5) 0.096(4) 0.018(3) -0.014(3) 0.008(3)
C66 0.059(3) 0.099(4) 0.070(3) 0.017(3) 0.002(3) 0.016(3)
C67 0.052(3) 0.091(4) 0.110(4) 0.024(4) 0.004(3) 0.004(3)
S4 0.1018(12) 0.0462(7) 0.0601(8) 0.0214(6) -0.0052(8) 0.0022(7)
O4 0.091(3) 0.0299(16) 0.064(2) 0.0113(15) 0.0012(18) 0.0050(16)
N10 0.047(2) 0.0347(19) 0.050(2) 0.0125(16) 0.0051(17) 0.0022(16)
N11 0.055(2) 0.0339(18) 0.048(2) 0.0096(16) 0.0081(18) -0.0010(16)
N12 0.062(3) 0.067(3) 0.071(3) 0.012(2) 0.005(2) -0.008(2)
C033 0.185(6) 0.064(4) 0.046(3) 0.004(3) 0.012(4) -0.002(4)
C68 0.045(3) 0.039(2) 0.055(2) 0.0177(19) 0.011(2) 0.0016(19)
C69 0.034(3) 0.035(2) 0.056(2) 0.0103(18) 0.006(2) 0.0007(18)
C70 0.050(3) 0.040(2) 0.061(3) 0.005(2) 0.002(2) 0.003(2)
C71 0.075(4) 0.052(3) 0.055(3) 0.009(2) -0.005(3) 0.002(2)
C72 0.091(4) 0.054(3) 0.061(3) 0.012(2) -0.012(3) 0.007(3)
C73 0.074(4) 0.041(3) 0.070(3) 0.023(2) 0.001(3) 0.005(2)
C74 0.044(3) 0.032(2) 0.054(2) 0.0084(18) 0.001(2) 0.0005(18)
C75 0.047(3) 0.034(2) 0.058(2) 0.0147(19) 0.009(2) 0.0046(19)
C76 0.083(3) 0.033(2) 0.047(2) 0.0152(19) 0.010(2) -0.002(2)
C77 0.110(4) 0.055(3) 0.072(3) 0.012(3) 0.036(3) 0.006(3)
C78 0.178(6) 0.062(4) 0.060(3) 0.012(3) 0.044(4) 0.008(4)
C79 0.132(5) 0.061(3) 0.058(3) 0.007(3) -0.012(3) -0.016(3)
C80 0.077(3) 0.051(3) 0.044(3) 0.009(2) -0.005(2) -0.010(2)
C81 0.075(3) 0.054(3) 0.068(3) 0.014(3) -0.006(3) -0.011(3)
C82 0.081(4) 0.088(4) 0.105(4) 0.030(4) -0.020(3) -0.010(3)
C83 0.078(4) 0.093(5) 0.139(5) 0.043(4) 0.004(4) 0.009(4)
C87 0.129(5) 0.088(5) 0.130(5) 0.031(4) 0.066(4) 0.027(4)
C88 0.097(4) 0.079(4) 0.086(4) 0.011(3) 0.031(3) 0.000(3)
C89 0.072(3) 0.061(3) 0.097(3) 0.021(3) 0.026(3) 0.003(3)
C84 0.064(4) 0.080(4) 0.140(5) 0.037(4) 0.021(3) 0.002(3)
C85 0.083(5) 0.095(5) 0.185(6) 0.049(5) 0.049(4) 0.021(4)
C86 0.122(5) 0.091(5) 0.180(6) 0.047(5) 0.070(5) 0.030(4)

loop_
_atom_type_symbol
_atom_type_description
_atom_type_scat_dispersion_real
_atom_type_scat_dispersion_imag
_atom_type_scat_source
C C 0.0033 0.0016 'International Tables Vol C Tables 4.2.6.8 and 6.1.1.4'
H H 0.0000 0.0000 'International Tables Vol C Tables 4.2.6.8 and 6.1.1.4'
N N 0.0061 0.0033 'International Tables Vol C Tables 4.2.6.8 and 6.1.1.4'
O O 0.0106 0.0060 'International Tables Vol C Tables 4.2.6.8 and 6.1.1.4'
S S 0.1246 0.1234 'International Tables Vol C Tables 4.2.6.8 and 6.1.1.4'

loop_
_geom_angle_atom_site_label_1
_geom_angle_atom_site_label_2
_geom_angle_atom_site_label_3
_geom_angle
_geom_angle_site_symmetry_1
_geom_angle_site_symmetry_3
_geom_angle_publ_flag
C1 N1 C8 123.6(3) . . ?
C1 N2 C2 124.1(3) . . ?
C1 N2 C9 118.7(3) . . ?
C2 N2 C9 117.0(3) . . ?
C15 N3 C23 117.9(4) . . ?
N1 C1 S1 120.6(3) . . ?
N1 C1 N2 117.0(3) . . ?
N2 C1 S1 122.4(3) . . ?
O1 C2 N2 118.5(4) . . ?
O1 C2 C3 126.0(4) . . ?
N2 C2 C3 115.5(4) . . ?
C4 C3 C2 120.7(4) . . ?
C8 C3 C2 119.9(4) . . ?
C8 C3 C4 119.3(4) . . ?
C3 C4 H4 120.4 . . ?
C5 C4 C3 119.2(4) . . ?
C5 C4 H4 120.4 . . ?
C4 C5 H5 119.6 . . ?
C4 C5 C6 120.8(4) . . ?
C6 C5 H5 119.6 . . ?
C5 C6 H6 119.3 . . ?
C7 C6 C5 121.3(4) . . ?
C7 C6 H6 119.3 . . ?
C6 C7 H7 121.0 . . ?
C6 C7 C8 118.1(4) . . ?
C8 C7 H7 121.0 . . ?
N1 C8 C7 119.8(4) . . ?
C3 C8 N1 119.0(4) . . ?
C3 C8 C7 121.2(4) . . ?
C10 C9 N2 118.8(4) . . ?
C10 C9 C14 121.8(4) . . ?
C14 C9 N2 119.5(4) . . ?
C9 C10 H10 120.3 . . ?
C9 C10 C11 119.3(4) . . ?
C11 C10 H10 120.3 . . ?
C10 C11 H11 120.2 . . ?
C12 C11 C10 119.7(4) . . ?
C12 C11 H11 120.2 . . ?
C11 C12 H12 119.4 . . ?
C13 C12 C11 121.2(4) . . ?
C13 C12 H12 119.4 . . ?
C12 C13 H13 119.8 . . ?
C12 C13 C14 120.3(4) . . ?
C14 C13 H13 119.8 . . ?
C9 C14 C13 117.7(4) . . ?
C9 C14 C15 124.3(4) . . ?
C13 C14 C15 117.9(4) . . ?
N3 C15 C14 117.3(4) . . ?
N3 C15 C16 123.7(4) . . ?
C16 C15 C14 118.8(4) . . ?
C15 C16 H16 120.6 . . ?
C17 C16 C15 118.7(4) . . ?
C17 C16 H16 120.6 . . ?
C16 C17 H17 120.4 . . ?
C16 C17 C18 119.2(5) . . ?
C18 C17 H17 120.4 . . ?
C17 C18 C19 123.0(5) . . ?
C17 C18 C23 118.4(4) . . ?
C23 C18 C19 118.6(5) . . ?
C18 C19 H19 119.8 . . ?
C20 C19 C18 120.3(5) . . ?
C20 C19 H19 119.8 . . ?
C19 C20 H20 120.1 . . ?
C19 C20 C21 119.7(5) . . ?
C21 C20 H20 120.1 . . ?
C20 C21 H21 119.5 . . ?
C22 C21 C20 121.0(5) . . ?
C22 C21 H21 119.5 . . ?
C21 C22 H22 119.4 . . ?
C21 C22 C23 121.2(5) . . ?
C23 C22 H22 119.4 . . ?
N3 C23 C18 121.9(4) . . ?
N3 C23 C22 119.0(4) . . ?
C22 C23 C18 119.1(4) . . ?
C24 N4 C25 124.4(4) . . ?
C24 N5 C31 125.6(3) . . ?
C24 N5 C32 117.9(3) . . ?
C31 N5 C32 116.5(3) . . ?
C38 N6 C44 118.0(4) . . ?
N4 C24 S2 121.5(3) . . ?
N4 C24 N5 115.6(3) . . ?
N5 C24 S2 122.9(3) . . ?
C26 C25 N4 120.2(4) . . ?
C26 C25 C30 120.6(4) . . ?
C30 C25 N4 119.2(3) . . ?
C25 C26 H26 120.6 . . ?
C25 C26 C27 118.9(4) . . ?
C27 C26 H26 120.6 . . ?
C26 C27 H27 119.2 . . ?
C26 C27 C28 121.6(4) . . ?
C28 C27 H27 119.2 . . ?
C27 C28 H28 120.3 . . ?
C29 C28 C27 119.4(4) . . ?
C29 C28 H28 120.3 . . ?
C28 C29 H29 120.1 . . ?
C28 C29 C30 119.9(4) . . ?
C30 C29 H29 120.1 . . ?
C25 C30 C29 119.7(4) . . ?
C25 C30 C31 119.7(4) . . ?
C29 C30 C31 120.6(4) . . ?
O2 C31 N5 119.7(4) . . ?
O2 C31 C30 124.9(4) . . ?
N5 C31 C30 115.4(4) . . ?
C33 C32 N5 115.5(4) . . ?
C33 C32 C37 122.6(4) . . ?
C37 C32 N5 121.8(4) . . ?
C32 C33 H33 120.1 . . ?
C35 C33 C32 119.7(5) . . ?
C35 C33 H33 120.1 . . ?
C35 C34 H34 118.9 . . ?
C36 C34 H34 118.9 . . ?
C36 C34 C35 122.2(5) . . ?
C33 C35 C34 118.0(5) . . ?
C33 C35 H35 121.0 . . ?
C34 C35 H35 121.0 . . ?
C34 C36 H36 119.0 . . ?
C34 C36 C37 121.9(5) . . ?
C37 C36 H36 119.0 . . ?
C32 C37 C36 115.4(5) . . ?
C32 C37 C38 123.6(4) . . ?
C36 C37 C38 121.0(5) . . ?
N6 C38 C37 118.3(4) . . ?
N6 C38 C39 121.6(6) . . ?
C39 C38 C37 120.0(5) . . ?
C38 C39 H39 120.6 . . ?
C40 C39 C38 118.7(6) . . ?
C40 C39 H39 120.6 . . ?
C39 C40 H40 119.2 . . ?
C39 C40 C02V 121.5(6) . . ?
C02V C40 H40 119.2 . . ?
C43 C42 H42 120.0 . . ?
C43 C42 C039 120.0 . . ?
C039 C42 H42 120.0 . . ?
C42 C43 H43 120.0 . . ?
C44 C43 C42 120.0 . . ?
C44 C43 H43 120.0 . . ?
C43 C44 N6 117.3(4) . . ?
C43 C44 C02V 120.0 . . ?
C02V C44 N6 122.7(4) . . ?
C40 C02V C44 117.4(4) . . ?
C40 C02V C41 122.6(4) . . ?
C41 C02V C44 120.0 . . ?
C02V C41 H41 120.0 . . ?
C039 C41 C02V 120.0 . . ?
C039 C41 H41 120.0 . . ?
C42 C039 H039 120.0 . . ?
C41 C039 C42 120.0 . . ?
C41 C039 H039 120.0 . . ?
C45 N7 C46 123.6(3) . . ?
C45 N8 C52 123.4(3) . . ?
C45 N8 C53 118.8(3) . . ?
C52 N8 C53 117.5(3) . . ?
C59 N9 C63 118.1(4) . . ?
N7 C45 S3 120.8(3) . . ?
N7 C45 N8 117.4(3) . . ?
N8 C45 S3 121.8(3) . . ?
N7 C46 C51 119.9(4) . . ?
C47 C46 N7 120.4(4) . . ?
C47 C46 C51 119.7(4) . . ?
C46 C47 H47 120.0 . . ?
C48 C47 C46 119.9(4) . . ?
C48 C47 H47 120.0 . . ?
C47 C48 H48 119.6 . . ?
C47 C48 C49 120.8(4) . . ?
C49 C48 H48 119.6 . . ?
C48 C49 H49 119.9 . . ?
C50 C49 C48 120.2(4) . . ?
C50 C49 H49 119.9 . . ?
C49 C50 H50 120.0 . . ?
C49 C50 C51 120.0(4) . . ?
C51 C50 H50 120.0 . . ?
C46 C51 C50 119.4(4) . . ?
C46 C51 C52 119.4(4) . . ?
C50 C51 C52 121.1(4) . . ?
O3 C52 N8 118.9(4) . . ?
O3 C52 C51 125.0(4) . . ?
N8 C52 C51 116.1(4) . . ?
C54 C53 N8 118.0(4) . . ?
C54 C53 C58 122.5(4) . . ?
C58 C53 N8 119.5(4) . . ?
C53 C54 H54 119.9 . . ?
C53 C54 C55 120.2(4) . . ?
C55 C54 H54 119.9 . . ?
C54 C55 H55 120.1 . . ?
C54 C55 C57 119.8(4) . . ?
C57 C55 H55 120.1 . . ?
C57 C56 H56 118.6 . . ?
C57 C56 C58 122.7(5) . . ?
C58 C56 H56 118.6 . . ?
C55 C57 H57 120.5 . . ?
C56 C57 C55 119.0(4) . . ?
C56 C57 H57 120.5 . . ?
C53 C58 C59 124.8(4) . . ?
C56 C58 C53 115.8(4) . . ?
C56 C58 C59 119.4(4) . . ?
N9 C59 C58 116.3(4) . . ?
N9 C59 C60 122.3(4) . . ?
C60 C59 C58 121.2(4) . . ?
C59 C60 H60 120.2 . . ?
C61 C60 C59 119.6(5) . . ?
C61 C60 H60 120.2 . . ?
C60 C61 H61 120.5 . . ?
C60 C61 C62 119.0(5) . . ?
C62 C61 H61 120.5 . . ?
C61 C62 C63 118.5(5) . . ?
C61 C62 C67 123.1(5) . . ?
C67 C62 C63 118.4(5) . . ?
N9 C63 C62 122.2(5) . . ?
N9 C63 C66 117.8(5) . . ?
C66 C63 C62 119.9(5) . . ?
C65 C64 H64 119.6 . . ?
C67 C64 H64 119.6 . . ?
C67 C64 C65 120.7(6) . . ?
C64 C65 H65 119.9 . . ?
C66 C65 C64 120.2(6) . . ?
C66 C65 H65 119.9 . . ?
C63 C66 H66 120.0 . . ?
C65 C66 C63 120.1(6) . . ?
C65 C66 H66 120.0 . . ?
C62 C67 H67 119.6 . . ?
C64 C67 C62 120.7(6) . . ?
C64 C67 H67 119.6 . . ?
C68 N10 C69 124.5(3) . . ?
C68 N11 C76 118.5(3) . . ?
C75 N11 C68 124.6(4) . . ?
C75 N11 C76 116.8(3) . . ?
C81 N12 C89 120.9(4) . . ?
C78 C033 H033 119.5 . . ?
C78 C033 C79 121.1(6) . . ?
C79 C033 H033 119.5 . . ?
N10 C68 S4 121.7(3) . . ?
N10 C68 N11 116.4(4) . . ?
N11 C68 S4 121.9(3) . . ?
N10 C69 C70 120.6(4) . . ?
N10 C69 C74 118.4(4) . . ?
C70 C69 C74 121.0(4) . . ?
C69 C70 H70 120.4 . . ?
C71 C70 C69 119.2(4) . . ?
C71 C70 H70 120.4 . . ?
C70 C71 H71 119.6 . . ?
C70 C71 C72 120.8(5) . . ?
C72 C71 H71 119.6 . . ?
C71 C72 H72 119.8 . . ?
C73 C72 C71 120.4(5) . . ?
C73 C72 H72 119.8 . . ?
C72 C73 H73 120.0 . . ?
C72 C73 C74 119.9(4) . . ?
C74 C73 H73 120.0 . . ?
C69 C74 C73 118.6(4) . . ?
C69 C74 C75 120.0(4) . . ?
C73 C74 C75 121.4(4) . . ?
O4 C75 N11 118.8(4) . . ?
O4 C75 C74 125.2(4) . . ?
N11 C75 C74 116.0(4) . . ?
C77 C76 N11 116.9(5) . . ?
C80 C76 N11 119.8(4) . . ?
C80 C76 C77 123.2(5) . . ?
C76 C77 H77 120.0 . . ?
C78 C77 C76 119.9(6) . . ?
C78 C77 H77 120.0 . . ?
C033 C78 C77 118.7(7) . . ?
C033 C78 H78 120.7 . . ?
C77 C78 H78 120.7 . . ?
C033 C79 H79 119.0 . . ?
C80 C79 C033 122.0(6) . . ?
C80 C79 H79 119.0 . . ?
C76 C80 C79 115.1(5) . . ?
C76 C80 C81 124.9(5) . . ?
C79 C80 C81 120.1(5) . . ?
N12 C81 C80 120.2(5) . . ?
N12 C81 C82 119.2(6) . . ?
C82 C81 C80 120.6(5) . . ?
C81 C82 H82 120.4 . . ?
C83 C82 C81 119.2(6) . . ?
C83 C82 H82 120.4 . . ?
C82 C83 H83 118.7 . . ?
C82 C83 C84 122.5(6) . . ?
C84 C83 H83 118.7 . . ?
C88 C87 H87 120.0 . . ?
C88 C87 C86 120.0 . . ?
C86 C87 H87 120.0 . . ?
C87 C88 H88 120.0 . . ?
C87 C88 C89 120.0 . . ?
C89 C88 H88 120.0 . . ?
C88 C89 N12 118.4(4) . . ?
C84 C89 N12 121.6(4) . . ?
C84 C89 C88 120.0 . . ?
C89 C84 C83 116.5(4) . . ?
C85 C84 C83 123.5(5) . . ?
C85 C84 C89 120.0 . . ?
C84 C85 H85 120.0 . . ?
C84 C85 C86 120.0 . . ?
C86 C85 H85 120.0 . . ?
C87 C86 H86 120.0 . . ?
C85 C86 C87 120.0 . . ?
C85 C86 H86 120.0 . . ?

loop_
_geom_bond_atom_site_label_1
_geom_bond_atom_site_label_2
_geom_bond_distance
_geom_bond_site_symmetry_2
_geom_bond_publ_flag
S1 C1 1.660(4) . ?
O1 C2 1.219(5) . ?
N1 C1 1.367(5) . ?
N1 C8 1.395(5) . ?
N2 C1 1.390(5) . ?
N2 C2 1.405(5) . ?
N2 C9 1.476(5) . ?
N3 C15 1.310(5) . ?
N3 C23 1.379(5) . ?
C2 C3 1.470(6) . ?
C3 C4 1.396(5) . ?
C3 C8 1.391(6) . ?
C4 H4 0.9300 . ?
C4 C5 1.375(6) . ?
C5 H5 0.9300 . ?
C5 C6 1.381(6) . ?
C6 H6 0.9300 . ?
C6 C7 1.372(6) . ?
C7 H7 0.9300 . ?
C7 C8 1.397(5) . ?
C9 C10 1.377(6) . ?
C9 C14 1.399(6) . ?
C10 H10 0.9300 . ?
C10 C11 1.402(6) . ?
C11 H11 0.9300 . ?
C11 C12 1.381(7) . ?
C12 H12 0.9300 . ?
C12 C13 1.371(6) . ?
C13 H13 0.9300 . ?
C13 C14 1.416(6) . ?
C14 C15 1.513(6) . ?
C15 C16 1.418(6) . ?
C16 H16 0.9300 . ?
C16 C17 1.374(6) . ?
C17 H17 0.9300 . ?
C17 C18 1.402(6) . ?
C18 C19 1.426(6) . ?
C18 C23 1.414(6) . ?
C19 H19 0.9300 . ?
C19 C20 1.379(7) . ?
C20 H20 0.9300 . ?
C20 C21 1.400(8) . ?
C21 H21 0.9300 . ?
C21 C22 1.351(6) . ?
C22 H22 0.9300 . ?
C22 C23 1.404(6) . ?
S2 C24 1.657(4) . ?
O2 C31 1.215(5) . ?
N4 C24 1.356(5) . ?
N4 C25 1.409(5) . ?
N5 C24 1.390(5) . ?
N5 C31 1.415(5) . ?
N5 C32 1.454(5) . ?
N6 C38 1.331(6) . ?
N6 C44 1.408(5) . ?
C25 C26 1.380(5) . ?
C25 C30 1.392(6) . ?
C26 H26 0.9300 . ?
C26 C27 1.388(6) . ?
C27 H27 0.9300 . ?
C27 C28 1.393(6) . ?
C28 H28 0.9300 . ?
C28 C29 1.374(6) . ?
C29 H29 0.9300 . ?
C29 C30 1.409(6) . ?
C30 C31 1.458(6) . ?
C32 C33 1.397(6) . ?
C32 C37 1.398(6) . ?
C33 H33 0.9300 . ?
C33 C35 1.379(6) . ?
C34 H34 0.9300 . ?
C34 C35 1.381(7) . ?
C34 C36 1.358(7) . ?
C35 H35 0.9300 . ?
C36 H36 0.9300 . ?
C36 C37 1.400(6) . ?
C37 C38 1.493(7) . ?
C38 C39 1.433(7) . ?
C39 H39 0.9300 . ?
C39 C40 1.368(8) . ?
C40 H40 0.9300 . ?
C40 C02V 1.387(8) . ?
C42 H42 0.9300 . ?
C42 C43 1.3900 . ?
C42 C039 1.3900 . ?
C43 H43 0.9300 . ?
C43 C44 1.3900 . ?
C44 C02V 1.3900 . ?
C02V C41 1.3900 . ?
C41 H41 0.9300 . ?
C41 C039 1.3900 . ?
C039 H039 0.9300 . ?
S3 C45 1.667(4) . ?
O3 C52 1.229(5) . ?
N7 C45 1.353(5) . ?
N7 C46 1.384(5) . ?
N8 C45 1.400(5) . ?
N8 C52 1.418(5) . ?
N8 C53 1.459(5) . ?
N9 C59 1.345(6) . ?
N9 C63 1.368(6) . ?
C46 C47 1.382(6) . ?
C46 C51 1.401(6) . ?
C47 H47 0.9300 . ?
C47 C48 1.376(6) . ?
C48 H48 0.9300 . ?
C48 C49 1.391(6) . ?
C49 H49 0.9300 . ?
C49 C50 1.359(6) . ?
C50 H50 0.9300 . ?
C50 C51 1.409(6) . ?
C51 C52 1.450(6) . ?
C53 C54 1.360(6) . ?
C53 C58 1.406(6) . ?
C54 H54 0.9300 . ?
C54 C55 1.387(6) . ?
C55 H55 0.9300 . ?
C55 C57 1.393(7) . ?
C56 H56 0.9300 . ?
C56 C57 1.379(6) . ?
C56 C58 1.404(6) . ?
C57 H57 0.9300 . ?
C58 C59 1.460(6) . ?
C59 C60 1.422(6) . ?
C60 H60 0.9300 . ?
C60 C61 1.370(7) . ?
C61 H61 0.9300 . ?
C61 C62 1.411(7) . ?
C62 C63 1.414(7) . ?
C62 C67 1.414(7) . ?
C63 C66 1.411(7) . ?
C64 H64 0.9300 . ?
C64 C65 1.408(8) . ?
C64 C67 1.361(8) . ?
C65 H65 0.9300 . ?
C65 C66 1.367(7) . ?
C66 H66 0.9300 . ?
C67 H67 0.9300 . ?
S4 C68 1.664(5) . ?
O4 C75 1.241(5) . ?
N10 C68 1.337(5) . ?
N10 C69 1.395(5) . ?
N11 C68 1.400(5) . ?
N11 C75 1.394(5) . ?
N11 C76 1.473(6) . ?
N12 C81 1.342(6) . ?
N12 C89 1.406(5) . ?
C033 H033 0.9300 . ?
C033 C78 1.360(9) . ?
C033 C79 1.407(9) . ?
C69 C70 1.399(6) . ?
C69 C74 1.401(6) . ?
C70 H70 0.9300 . ?
C70 C71 1.364(6) . ?
C71 H71 0.9300 . ?
C71 C72 1.398(6) . ?
C72 H72 0.9300 . ?
C72 C73 1.377(6) . ?
C73 H73 0.9300 . ?
C73 C74 1.406(6) . ?
C74 C75 1.438(6) . ?
C76 C77 1.404(7) . ?
C76 C80 1.385(7) . ?
C77 H77 0.9300 . ?
C77 C78 1.386(8) . ?
C78 H78 0.9300 . ?
C79 H79 0.9300 . ?
C79 C80 1.406(7) . ?
C80 C81 1.460(7) . ?
C81 C82 1.440(8) . ?
C82 H82 0.9300 . ?
C82 C83 1.361(8) . ?
C83 H83 0.9300 . ?
C83 C84 1.416(8) . ?
C87 H87 0.9300 . ?
C87 C88 1.3900 . ?
C87 C86 1.3900 . ?
C88 H88 0.9300 . ?
C88 C89 1.3900 . ?
C89 C84 1.3900 . ?
C84 C85 1.3900 . ?
C85 H85 0.9300 . ?
C85 C86 1.3900 . ?
C86 H86 0.9300 . ?

loop_
_geom_torsion_atom_site_label_1
_geom_torsion_atom_site_label_2
_geom_torsion_atom_site_label_3
_geom_torsion_atom_site_label_4
_geom_torsion
_geom_torsion_site_symmetry_1
_geom_torsion_site_symmetry_2
_geom_torsion_site_symmetry_3
_geom_torsion_site_symmetry_4
_geom_torsion_publ_flag
O1 C2 C3 C4 -8.0(7) . . . . ?
O1 C2 C3 C8 175.2(4) . . . . ?
N2 C2 C3 C4 170.8(4) . . . . ?
N2 C2 C3 C8 -5.9(5) . . . . ?
N2 C9 C10 C11 179.3(4) . . . . ?
N2 C9 C14 C13 -179.6(3) . . . . ?
N2 C9 C14 C15 -1.2(6) . . . . ?
N3 C15 C16 C17 -4.4(7) . . . . ?
C1 N1 C8 C3 8.0(6) . . . . ?
C1 N1 C8 C7 -172.6(4) . . . . ?
C1 N2 C2 O1 -171.5(4) . . . . ?
C1 N2 C2 C3 9.6(5) . . . . ?
C1 N2 C9 C10 90.2(5) . . . . ?
C1 N2 C9 C14 -91.2(4) . . . . ?
C2 N2 C1 S1 175.9(3) . . . . ?
C2 N2 C1 N1 -4.6(6) . . . . ?
C2 N2 C9 C10 -93.3(4) . . . . ?
C2 N2 C9 C14 85.3(4) . . . . ?
C2 C3 C4 C5 -176.9(4) . . . . ?
C2 C3 C8 N1 -2.2(6) . . . . ?
C2 C3 C8 C7 178.3(4) . . . . ?
C3 C4 C5 C6 -0.4(7) . . . . ?
C4 C3 C8 N1 -179.0(4) . . . . ?
C4 C3 C8 C7 1.5(6) . . . . ?
C4 C5 C6 C7 -0.4(7) . . . . ?
C5 C6 C7 C8 1.7(6) . . . . ?
C6 C7 C8 N1 178.3(4) . . . . ?
C6 C7 C8 C3 -2.3(6) . . . . ?
C8 N1 C1 S1 174.9(3) . . . . ?
C8 N1 C1 N2 -4.7(6) . . . . ?
C8 C3 C4 C5 -0.2(6) . . . . ?
C9 N2 C1 S1 -8.0(5) . . . . ?
C9 N2 C1 N1 171.6(3) . . . . ?
C9 N2 C2 O1 12.3(5) . . . . ?
C9 N2 C2 C3 -166.6(3) . . . . ?
C9 C10 C11 C12 -0.4(6) . . . . ?
C9 C14 C15 N3 -35.4(6) . . . . ?
C9 C14 C15 C16 149.5(4) . . . . ?
C10 C9 C14 C13 -1.0(6) . . . . ?
C10 C9 C14 C15 177.3(4) . . . . ?
C10 C11 C12 C13 0.4(7) . . . . ?
C11 C12 C13 C14 -0.7(7) . . . . ?
C12 C13 C14 C9 1.0(6) . . . . ?
C12 C13 C14 C15 -177.5(4) . . . . ?
C13 C14 C15 N3 142.9(4) . . . . ?
C13 C14 C15 C16 -32.2(6) . . . . ?
C14 C9 C10 C11 0.8(6) . . . . ?
C14 C15 C16 C17 170.4(4) . . . . ?
C15 N3 C23 C18 -0.2(6) . . . . ?
C15 N3 C23 C22 178.9(4) . . . . ?
C15 C16 C17 C18 0.9(7) . . . . ?
C16 C17 C18 C19 -177.8(5) . . . . ?
C16 C17 C18 C23 2.5(7) . . . . ?
C17 C18 C19 C20 -179.9(5) . . . . ?
C17 C18 C23 N3 -3.0(7) . . . . ?
C17 C18 C23 C22 177.8(4) . . . . ?
C18 C19 C20 C21 1.7(8) . . . . ?
C19 C18 C23 N3 177.3(4) . . . . ?
C19 C18 C23 C22 -1.8(7) . . . . ?
C19 C20 C21 C22 -1.0(9) . . . . ?
C20 C21 C22 C23 -1.1(8) . . . . ?
C21 C22 C23 N3 -176.6(5) . . . . ?
C21 C22 C23 C18 2.5(7) . . . . ?
C23 N3 C15 C14 -170.9(4) . . . . ?
C23 N3 C15 C16 4.0(6) . . . . ?
C23 C18 C19 C20 -0.2(7) . . . . ?
N4 C25 C26 C27 179.6(4) . . . . ?
N4 C25 C30 C29 -179.3(4) . . . . ?
N4 C25 C30 C31 0.1(6) . . . . ?
N5 C32 C33 C35 -179.5(4) . . . . ?
N5 C32 C37 C36 178.4(4) . . . . ?
N5 C32 C37 C38 -2.0(7) . . . . ?
N6 C38 C39 C40 0.9(8) . . . . ?
N6 C44 C02V C40 0.9(5) . . . . ?
N6 C44 C02V C41 -179.7(3) . . . . ?
C24 N4 C25 C26 178.6(4) . . . . ?
C24 N4 C25 C30 -2.9(6) . . . . ?
C24 N5 C31 O2 177.7(4) . . . . ?
C24 N5 C31 C30 -2.5(6) . . . . ?
C24 N5 C32 C33 -89.9(5) . . . . ?
C24 N5 C32 C37 92.4(5) . . . . ?
C25 N4 C24 S2 -176.9(3) . . . . ?
C25 N4 C24 N5 2.7(6) . . . . ?
C25 C26 C27 C28 -0.1(7) . . . . ?
C25 C30 C31 O2 -177.9(4) . . . . ?
C25 C30 C31 N5 2.3(6) . . . . ?
C26 C25 C30 C29 -0.7(6) . . . . ?
C26 C25 C30 C31 178.7(4) . . . . ?
C26 C27 C28 C29 -1.2(7) . . . . ?
C27 C28 C29 C30 1.5(7) . . . . ?
C28 C29 C30 C25 -0.6(7) . . . . ?
C28 C29 C30 C31 -180.0(4) . . . . ?
C29 C30 C31 O2 1.5(7) . . . . ?
C29 C30 C31 N5 -178.3(4) . . . . ?
C30 C25 C26 C27 1.0(6) . . . . ?
C31 N5 C24 S2 179.7(3) . . . . ?
C31 N5 C24 N4 0.1(6) . . . . ?
C31 N5 C32 C33 89.7(5) . . . . ?
C31 N5 C32 C37 -88.1(5) . . . . ?
C32 N5 C24 S2 -0.8(5) . . . . ?
C32 N5 C24 N4 179.6(3) . . . . ?
C32 N5 C31 O2 -1.8(6) . . . . ?
C32 N5 C31 C30 178.0(4) . . . . ?
C32 C33 C35 C34 1.5(7) . . . . ?
C32 C37 C38 N6 28.5(7) . . . . ?
C32 C37 C38 C39 -153.2(5) . . . . ?
C33 C32 C37 C36 0.8(7) . . . . ?
C33 C32 C37 C38 -179.6(4) . . . . ?
C34 C36 C37 C32 0.4(7) . . . . ?
C34 C36 C37 C38 -179.2(5) . . . . ?
C35 C34 C36 C37 -0.6(8) . . . . ?
C36 C34 C35 C33 -0.3(8) . . . . ?
C36 C37 C38 N6 -152.0(5) . . . . ?
C36 C37 C38 C39 26.4(7) . . . . ?
C37 C32 C33 C35 -1.8(7) . . . . ?
C37 C38 C39 C40 -177.3(5) . . . . ?
C38 N6 C44 C43 179.9(3) . . . . ?
C38 N6 C44 C02V -0.4(5) . . . . ?
C38 C39 C40 C02V -0.3(9) . . . . ?
C39 C40 C02V C44 -0.5(8) . . . . ?
C39 C40 C02V C41 -179.9(4) . . . . ?
C40 C02V C41 C039 179.3(5) . . . . ?
C42 C43 C44 N6 179.7(3) . . . . ?
C42 C43 C44 C02V 0.0 . . . . ?
C43 C42 C039 C41 0.0 . . . . ?
C43 C44 C02V C40 -179.4(5) . . . . ?
C43 C44 C02V C41 0.0 . . . . ?
C44 N6 C38 C37 177.7(4) . . . . ?
C44 N6 C38 C39 -0.6(7) . . . . ?
C44 C02V C41 C039 0.0 . . . . ?
C02V C41 C039 C42 0.0 . . . . ?
C039 C42 C43 C44 0.0 . . . . ?
N7 C46 C47 C48 -179.3(4) . . . . ?
N7 C46 C51 C50 179.8(4) . . . . ?
N7 C46 C51 C52 -2.0(6) . . . . ?
N8 C53 C54 C55 -178.7(4) . . . . ?
N8 C53 C58 C56 177.6(4) . . . . ?
N8 C53 C58 C59 -5.0(6) . . . . ?
N9 C59 C60 C61 -3.8(7) . . . . ?
N9 C63 C66 C65 -177.6(5) . . . . ?
C45 N7 C46 C47 -177.4(4) . . . . ?
C45 N7 C46 C51 3.3(6) . . . . ?
C45 N8 C52 O3 -173.9(4) . . . . ?
C45 N8 C52 C51 5.4(6) . . . . ?
C45 N8 C53 C54 94.8(5) . . . . ?
C45 N8 C53 C58 -83.6(5) . . . . ?
C46 N7 C45 S3 -179.6(3) . . . . ?
C46 N7 C45 N8 -0.2(6) . . . . ?
C46 C47 C48 C49 0.2(8) . . . . ?
C46 C51 C52 O3 177.2(4) . . . . ?
C46 C51 C52 N8 -2.1(6) . . . . ?
C47 C46 C51 C50 0.5(6) . . . . ?
C47 C46 C51 C52 178.7(4) . . . . ?
C47 C48 C49 C50 -0.7(8) . . . . ?
C48 C49 C50 C51 1.1(8) . . . . ?
C49 C50 C51 C46 -1.0(7) . . . . ?
C49 C50 C51 C52 -179.2(4) . . . . ?
C50 C51 C52 O3 -4.6(7) . . . . ?
C50 C51 C52 N8 176.1(4) . . . . ?
C51 C46 C47 C48 0.0(7) . . . . ?
C52 N8 C45 S3 175.1(3) . . . . ?
C52 N8 C45 N7 -4.4(6) . . . . ?
C52 N8 C53 C54 -90.2(5) . . . . ?
C52 N8 C53 C58 91.4(5) . . . . ?
C53 N8 C45 S3 -10.2(5) . . . . ?
C53 N8 C45 N7 170.3(4) . . . . ?
C53 N8 C52 O3 11.3(6) . . . . ?
C53 N8 C52 C51 -169.3(3) . . . . ?
C53 C54 C55 C57 0.6(7) . . . . ?
C53 C58 C59 N9 -31.4(6) . . . . ?
C53 C58 C59 C60 153.1(5) . . . . ?
C54 C53 C58 C56 -0.7(6) . . . . ?
C54 C53 C58 C59 176.7(4) . . . . ?
C54 C55 C57 C56 0.3(7) . . . . ?
C56 C58 C59 N9 145.8(4) . . . . ?
C56 C58 C59 C60 -29.6(7) . . . . ?
C57 C56 C58 C53 1.6(7) . . . . ?
C57 C56 C58 C59 -175.9(5) . . . . ?
C58 C53 C54 C55 -0.4(6) . . . . ?
C58 C56 C57 C55 -1.4(7) . . . . ?
C58 C59 C60 C61 171.4(4) . . . . ?
C59 N9 C63 C62 -0.3(7) . . . . ?
C59 N9 C63 C66 177.2(5) . . . . ?
C59 C60 C61 C62 -0.7(8) . . . . ?
C60 C61 C62 C63 4.4(8) . . . . ?
C60 C61 C62 C67 -177.2(5) . . . . ?
C61 C62 C63 N9 -4.0(8) . . . . ?
C61 C62 C63 C66 178.5(5) . . . . ?
C61 C62 C67 C64 -179.0(6) . . . . ?
C62 C63 C66 C65 -0.1(8) . . . . ?
C63 N9 C59 C58 -171.2(4) . . . . ?
C63 N9 C59 C60 4.2(7) . . . . ?
C63 C62 C67 C64 -0.5(8) . . . . ?
C64 C65 C66 C63 0.5(9) . . . . ?
C65 C64 C67 C62 1.0(10) . . . . ?
C67 C62 C63 N9 177.5(5) . . . . ?
C67 C62 C63 C66 0.0(8) . . . . ?
C67 C64 C65 C66 -1.0(10) . . . . ?
N10 C69 C70 C71 180.0(4) . . . . ?
N10 C69 C74 C73 -179.7(4) . . . . ?
N10 C69 C74 C75 -0.6(6) . . . . ?
N11 C76 C77 C78 -179.2(4) . . . . ?
N11 C76 C80 C79 178.7(4) . . . . ?
N11 C76 C80 C81 -2.5(7) . . . . ?
N12 C81 C82 C83 2.4(8) . . . . ?
N12 C89 C84 C83 2.1(5) . . . . ?
N12 C89 C84 C85 -179.7(4) . . . . ?
C033 C79 C80 C76 0.1(7) . . . . ?
C033 C79 C80 C81 -178.8(5) . . . . ?
C68 N10 C69 C70 177.8(4) . . . . ?
C68 N10 C69 C74 -1.3(6) . . . . ?
C68 N11 C75 O4 179.7(4) . . . . ?
C68 N11 C75 C74 -0.7(6) . . . . ?
C68 N11 C76 C77 -97.4(5) . . . . ?
C68 N11 C76 C80 84.3(5) . . . . ?
C69 N10 C68 S4 -178.0(3) . . . . ?
C69 N10 C68 N11 2.1(6) . . . . ?
C69 C70 C71 C72 0.3(7) . . . . ?
C69 C74 C75 O4 -178.9(4) . . . . ?
C69 C74 C75 N11 1.5(6) . . . . ?
C70 C69 C74 C73 1.1(6) . . . . ?
C70 C69 C74 C75 -179.7(4) . . . . ?
C70 C71 C72 C73 0.2(8) . . . . ?
C71 C72 C73 C74 0.1(8) . . . . ?
C72 C73 C74 C69 -0.7(7) . . . . ?
C72 C73 C74 C75 -179.8(4) . . . . ?
C73 C74 C75 O4 0.2(7) . . . . ?
C73 C74 C75 N11 -179.4(4) . . . . ?
C74 C69 C70 C71 -0.9(7) . . . . ?
C75 N11 C68 S4 179.0(3) . . . . ?
C75 N11 C68 N10 -1.1(6) . . . . ?
C75 N11 C76 C77 86.6(5) . . . . ?
C75 N11 C76 C80 -91.7(5) . . . . ?
C76 N11 C68 S4 3.3(6) . . . . ?
C76 N11 C68 N10 -176.7(4) . . . . ?
C76 N11 C75 O4 -4.5(6) . . . . ?
C76 N11 C75 C74 175.1(4) . . . . ?
C76 C77 C78 C033 0.7(8) . . . . ?
C76 C80 C81 N12 29.8(7) . . . . ?
C76 C80 C81 C82 -152.0(5) . . . . ?
C77 C76 C80 C79 0.6(7) . . . . ?
C77 C76 C80 C81 179.4(4) . . . . ?
C78 C033 C79 C80 -0.3(9) . . . . ?
C79 C033 C78 C77 -0.1(9) . . . . ?
C79 C80 C81 N12 -151.5(5) . . . . ?
C79 C80 C81 C82 26.8(7) . . . . ?
C80 C76 C77 C78 -1.0(7) . . . . ?
C80 C81 C82 C83 -175.9(5) . . . . ?
C81 N12 C89 C88 -179.8(4) . . . . ?
C81 N12 C89 C84 -0.1(6) . . . . ?
C81 C82 C83 C84 -0.3(10) . . . . ?
C82 C83 C84 C89 -1.8(8) . . . . ?
C82 C83 C84 C85 -180.0(5) . . . . ?
C83 C84 C85 C86 178.1(5) . . . . ?
C87 C88 C89 N12 179.7(4) . . . . ?
C87 C88 C89 C84 0.0 . . . . ?
C88 C87 C86 C85 0.0 . . . . ?
C88 C89 C84 C83 -178.2(4) . . . . ?
C88 C89 C84 C85 0.0 . . . . ?
C89 N12 C81 C80 176.1(4) . . . . ?
C89 N12 C81 C82 -2.1(7) . . . . ?
C89 C84 C85 C86 0.0 . . . . ?
C84 C85 C86 C87 0.0 . . . . ?
C86 C87 C88 C89 0.0 . . . . ?

loop_
_platon_squeeze_void_nr
_platon_squeeze_void_average_x
_platon_squeeze_void_average_y
_platon_squeeze_void_average_z
_platon_squeeze_void_volume
_platon_squeeze_void_count_electrons
_platon_squeeze_void_content
1 -0.232 0.577 0.743 316 109 ' '
2 0.232 0.423 0.257 316 109 ' '
